data_7711890
loop_
_publ_author_name
'Fernando, Selwin'
'Landrini, Martina'
'Macchioni, Alceo'
'Hughes, David L.'
'Budzelaar, Peter H. M.'
'Rocchigiani, Luca'

_publ_section_title
;
 Tweaking the bridge in metallocene Zr(IV)/W(IV) bimetallic hydrides.
;
_journal_issue 2
_journal_name_full 'Dalton transactions (Cambridge, England : 2003)'
_journal_page_first 394
_journal_page_last 408
_journal_paper_doi 10.1039/d2dt03833a
_journal_volume 52
_journal_year 2023
_chemical_formula_moiety 'C27 H30 N W Zr, B C24 F20'
_chemical_formula_sum 'C51 H30 B F20 N W Zr'
_chemical_formula_weight 1322.64
_space_group_crystal_system monoclinic
_space_group_IT_number 14
_space_group_name_Hall '-P 2yn'
_space_group_name_H-M_alt 'P 1 21/n 1'
_atom_sites_solution_hydrogens mixed
_audit_creation_date 2022-09-16
_audit_creation_method
;
Olex2 1.5
(compiled 2022.04.07 svn.rca3783a0 for OlexSys, GUI svn.r6498)
;
_audit_update_record
;
2022-10-12 deposited with the CCDC.	2022-12-08 downloaded from the CCDC.
;
_cell_angle_alpha 90
_cell_angle_beta 106.6400(10)
_cell_angle_gamma 90
_cell_formula_units_Z 4
_cell_length_a 14.7488(6)
_cell_length_b 17.4771(6)
_cell_length_c 18.3105(7)
_cell_measurement_reflns_used 9012
_cell_measurement_temperature 120.(2)
_cell_measurement_theta_max 28.2749
_cell_measurement_theta_min 2.5980
_cell_volume 4522.2(3)
_computing_cell_refinement 'SAINT V8.38A (Bruker AXS Inc., 2017)'
_computing_data_collection 'Bruker Instrument Service vV6.2.10'
_computing_data_reduction 'SAINT V8.38A (Bruker AXS Inc., 2017)'
_computing_molecular_graphics 'Olex2 1.5 (Dolomanov et al., 2009)'
_computing_publication_material 'Olex2 1.5 (Dolomanov et al., 2009)'
_computing_structure_refinement 'SHELXL-2018/3 (Sheldrick, 2018)'
_computing_structure_solution 'SHELXT 2014/5 (Sheldrick, 2014)'
_diffrn_ambient_temperature 120.(2)
_diffrn_detector_area_resol_mean 7.3910
_diffrn_measured_fraction_theta_full 0.993
_diffrn_measured_fraction_theta_max 0.993
_diffrn_measurement_device_type 'Bruker d8 Venture'
_diffrn_measurement_method 'omega- and phi-scans'
_diffrn_radiation_monochromator 'multilayer optics'
_diffrn_radiation_type Mo-Ka
_diffrn_radiation_wavelength 0.71073
_diffrn_reflns_av_R_equivalents 0.0192
_diffrn_reflns_av_unetI/netI 0.0146
_diffrn_reflns_limit_h_max 19
_diffrn_reflns_limit_h_min -19
_diffrn_reflns_limit_k_max 15
_diffrn_reflns_limit_k_min -23
_diffrn_reflns_limit_l_max 24
_diffrn_reflns_limit_l_min -24
_diffrn_reflns_number 56472
_diffrn_reflns_theta_full 28.28
_diffrn_reflns_theta_max 28.28
_diffrn_reflns_theta_min 2.40
_diffrn_source 'Incoatec ImuS3.0 microfocus sealed-tube'
_exptl_absorpt_coefficient_mu 2.895
_exptl_absorpt_correction_T_max 0.7457
_exptl_absorpt_correction_T_min 0.5804
_exptl_absorpt_correction_type multi-scan
_exptl_absorpt_process_details
;
SADABS-2016/2 - Bruker AXS area detector scaling and absorption correction
;
_exptl_crystal_colour yellow
_exptl_crystal_colour_primary yellow
_exptl_crystal_density_diffrn 1.943
_exptl_crystal_density_method 'not measured'
_exptl_crystal_description Block
_exptl_crystal_F_000 2568
_exptl_crystal_size_max 0.4
_exptl_crystal_size_mid 0.2
_exptl_crystal_size_min 0.14
_refine_diff_density_max 2.223
_refine_diff_density_min -0.866
_refine_ls_extinction_method none
_refine_ls_goodness_of_fit_ref 1.050
_refine_ls_hydrogen_treatment mixed
_refine_ls_matrix_type full
_refine_ls_number_parameters 684
_refine_ls_number_reflns 11162
_refine_ls_number_restraints 0
_refine_ls_restrained_S_all 1.050
_refine_ls_R_factor_all 0.0197
_refine_ls_R_factor_gt 0.0191
_refine_ls_shift/su_max 0.002
_refine_ls_shift/su_mean 0.000
_refine_ls_structure_factor_coef Fsqd
_refine_ls_weighting_details 'w=1/[\s^2^(Fo^2^)+(0.0217P)^2^+5.2833P] where P=(Fo^2^+2Fc^2^)/3'
_refine_ls_weighting_scheme calc
_refine_ls_wR_factor_gt 0.0490
_refine_ls_wR_factor_ref 0.0494
_reflns_number_gt 10895
_reflns_number_total 11162
_reflns_threshold_expression 'I > 2\s(I)'
_cod_data_source_file d2dt03833a3.cif
_cod_data_source_block Cp2Zr35LutidineWCp2
_cod_depositor_comments
;
The following automatic conversions were performed:

data item '_exptl_absorpt_correction_type' value 'Multi-Scan' was
changed to 'multi-scan' in accordance with the
/home/data/users/saulius/crontab/automatic-downloads/rss-feeds/RSC/lib/dictionaries/cif_core.dic
dictionary named 'cif_core.dic' version 2.4.2 last updated on
2011-04-26.

Automatic conversion script
Id: cif_fix_values 7556 2019-12-06 15:28:31Z antanas 

 Adding full bibliography for 7711889--7711894.cif.
;
_cod_database_code 7711890
_olex2_refinement_description
;
1.a Ternary CH refined with riding coordinates:
 C2(H2), C3(H3), C4(H4), C5(H5), C6(H6), C7(H7), C8(H8), C9(H9), C10(H10),
 C16(H16), C12(H12), C13(H13), C14(H14), C15(H15), C18(H18), C19(H19), C11(H11),
  C17(H17), C20(H20)
1.b Aromatic/amide H refined with riding coordinates:
 C21(H21), C25(H25), C23(H23)
1.c Idealised Me refined as rotating group:
 C26(H02A,H02B,H02C), C27(H01E,H01G,H01I)
;
_olex2_submission_special_instructions 'No special instructions were received'

loop_
_space_group_symop_operation_xyz
'x, y, z'
'-x+1/2, y+1/2, -z+1/2'
'-x, -y, -z'
'x-1/2, -y-1/2, z-1/2'

loop_
_atom_site_type_symbol
_atom_site_label
_atom_site_fract_x
_atom_site_fract_y
_atom_site_fract_z
_atom_site_U_iso_or_equiv
_atom_site_adp_type
_atom_site_calc_flag
_atom_site_refinement_flags_adp
_atom_site_refinement_flags_occupancy
_atom_site_refinement_flags_posn
_atom_site_occupancy
_atom_site_disorder_assembly
_atom_site_disorder_group
W W1 0.36447(2) 0.08303(2) 0.13062(2) 0.01872(3) Uani d . . . 1 . .
F F1 0.55442(8) 0.41326(6) 0.10534(6) 0.0219(2) Uani d . . . 1 . .
B B1 0.55154(13) 0.50765(11) 0.23727(11) 0.0144(3) Uani d . . . 1 . .
Zr Zr1 0.46680(2) 0.12998(2) 0.31317(2) 0.01360(4) Uani d . . . 1 . .
N N1 0.54164(11) 0.00414(9) 0.33353(9) 0.0169(3) Uani d . . . 1 . .
C C1 0.35640(13) 0.18048(10) 0.20839(11) 0.0184(3) Uani d . . . 1 . .
C C2 0.26051(14) 0.15323(12) 0.17922(12) 0.0242(4) Uani d . . . 1 . .
H H2 0.222266 0.13135 0.211328 0.029 Uiso calc U . R 1 . .
F F2 0.66382(9) 0.29357(7) 0.10193(7) 0.0268(3) Uani d . . . 1 . .
F F3 0.79144(8) 0.24233(6) 0.23194(7) 0.0260(2) Uani d . . . 1 . .
C C3 0.22889(15) 0.15953(13) 0.09920(13) 0.0294(4) Uani d . . . 1 . .
H H3 0.165049 0.144729 0.065624 0.035 Uiso calc U . R 1 . .
F F4 0.80399(9) 0.31372(7) 0.36642(7) 0.0287(3) Uani d . . . 1 . .
C C4 0.30306(15) 0.19502(13) 0.07534(12) 0.0282(4) Uani d . . . 1 . .
H H4 0.299052 0.211231 0.022129 0.034 Uiso calc U . R 1 . .
F F5 0.69493(9) 0.43197(7) 0.37247(6) 0.0237(2) Uani d . . . 1 . .
C C5 0.38026(15) 0.20937(11) 0.14099(11) 0.0227(4) Uani d . . . 1 . .
H H5 0.438688 0.238739 0.14167 0.027 Uiso calc U . R 1 . .
C C6 0.46124(18) -0.01464(14) 0.10840(12) 0.0343(5) Uani d . . . 1 . .
H H6 0.517575 -0.036462 0.147057 0.041 Uiso calc U . R 1 . .
F F6 0.38571(8) 0.47949(7) 0.09740(7) 0.0284(3) Uani d . . . 1 . .
F F11 0.68256(8) 0.53033(7) 0.13429(7) 0.0224(2) Uani d . . . 1 . .
F F7 0.23346(9) 0.39660(9) 0.09068(10) 0.0451(4) Uani d . . . 1 . .
C C7 0.3690(2) -0.04437(14) 0.08986(13) 0.0376(5) Uani d . . . 1 . .
H H7 0.348534 -0.090424 0.113455 0.045 Uiso calc U . R 1 . .
F F16 0.44519(8) 0.58153(7) 0.34215(7) 0.0255(3) Uani d . . . 1 . .
F F8 0.20730(11) 0.33450(9) 0.21965(13) 0.0600(5) Uani d . . . 1 . .
C C8 0.31036(19) 0.00079(14) 0.03100(13) 0.0372(5) Uani d . . . 1 . .
H H8 0.24251 -0.009583 0.00342 0.045 Uiso calc U . R 1 . .
F F14 0.39372(9) 0.73379(7) 0.08588(8) 0.0305(3) Uani d . . . 1 . .
F F9 0.34071(12) 0.35595(9) 0.35604(11) 0.0539(5) Uani d . . . 1 . .
C C9 0.36879(18) 0.05788(15) 0.01159(12) 0.0338(5) Uani d . . . 1 . .
H H9 0.348875 0.09375 -0.032685 0.041 Uiso calc U . R 1 . .
F F12 0.66586(9) 0.63889(8) 0.03103(7) 0.0305(3) Uani d . . . 1 . .
F F18 0.71150(10) 0.70009(7) 0.50411(7) 0.0311(3) Uani d . . . 1 . .
F F10 0.49842(10) 0.43326(8) 0.36321(8) 0.0319(3) Uani d . . . 1 . .
F F17 0.52234(10) 0.66849(8) 0.46166(8) 0.0351(3) Uani d . . . 1 . .
C C10 0.46238(17) 0.04964(15) 0.06055(13) 0.0341(5) Uani d . . . 1 . .
H H10 0.519593 0.078399 0.05704 0.041 Uiso calc U . R 1 . .
C C16 0.58580(13) 0.19491(11) 0.25815(12) 0.0213(4) Uani d . . . 1 . .
H H16 0.589783 0.189019 0.204834 0.026 Uiso calc U . R 1 . .
C C12 0.40048(15) 0.04834(12) 0.40163(12) 0.0260(4) Uani d . . . 1 . .
H H12 0.413077 -0.007418 0.411982 0.031 Uiso calc U . R 1 . .
C C13 0.45253(16) 0.10859(14) 0.44501(12) 0.0276(4) Uani d . . . 1 . .
H H13 0.506487 0.102784 0.492353 0.033 Uiso calc U . R 1 . .
F F13 0.52416(10) 0.74396(8) 0.00563(7) 0.0338(3) Uani d . . . 1 . .
C C14 0.40350(15) 0.17733(12) 0.41875(12) 0.0259(4) Uani d . . . 1 . .
H H14 0.417456 0.228296 0.444331 0.031 Uiso calc U . R 1 . .
C C15 0.32378(14) 0.15965(12) 0.35808(12) 0.0229(4) Uani d . . . 1 . .
H H15 0.271778 0.19597 0.333033 0.027 Uiso calc U . R 1 . .
F F15 0.40706(8) 0.62398(7) 0.18896(7) 0.0233(2) Uani d . . . 1 . .
C C18 0.62293(14) 0.18610(12) 0.38797(12) 0.0240(4) Uani d . . . 1 . .
H H18 0.658133 0.173287 0.441862 0.029 Uiso calc U . R 1 . .
C C19 0.55964(14) 0.24828(11) 0.36417(12) 0.0238(4) Uani d . . . 1 . .
H H19 0.542837 0.286701 0.398624 0.029 Uiso calc U . R 1 . .
F F19 0.82113(8) 0.64288(7) 0.41902(7) 0.0254(2) Uani d . . . 1 . .
C C11 0.32217(15) 0.07921(11) 0.34679(12) 0.0235(4) Uani d . . . 1 . .
H H11 0.269203 0.049359 0.312222 0.028 Uiso calc U . R 1 . .
C C17 0.63940(13) 0.15393(11) 0.32209(12) 0.0221(4) Uani d . . . 1 . .
H H17 0.687361 0.113629 0.321647 0.026 Uiso calc U . R 1 . .
C C20 0.53652(14) 0.25363(11) 0.28440(12) 0.0222(4) Uani d . . . 1 . .
H H20 0.500516 0.296384 0.252754 0.027 Uiso calc U . R 1 . .
F F20 0.74486(8) 0.56056(7) 0.29552(7) 0.0223(2) Uani d . . . 1 . .
C C21 0.50092(13) -0.05834(11) 0.29419(11) 0.0190(3) Uani d . . . 1 . .
H H21 0.445399 -0.051496 0.252867 0.023 Uiso calc U . R 1 . .
C C26 0.48880(16) -0.19959(13) 0.26386(16) 0.0355(5) Uani d . . . 1 . .
H H02A 0.437899 -0.181392 0.220183 0.053 Uiso calc U . R 1 . .
H H02B 0.462331 -0.233482 0.295181 0.053 Uiso calc U . R 1 . .
H H02C 0.535501 -0.227735 0.245577 0.053 Uiso calc U . R 1 . .
C C29 0.61733(12) 0.39244(10) 0.17189(10) 0.0163(3) Uani d . . . 1 . .
C C28 0.62232(12) 0.43383(10) 0.23802(10) 0.0148(3) Uani d . . . 1 . .
C C27 0.74646(14) -0.08526(12) 0.48157(11) 0.0232(4) Uani d . . . 1 . .
H H01E 0.80263 -0.073805 0.465111 0.035 Uiso calc U . R 1 . .
H H01G 0.751065 -0.137477 0.501813 0.035 Uiso calc U . R 1 . .
H H01I 0.742412 -0.04901 0.521356 0.035 Uiso calc U . R 1 . .
C C25 0.61927(13) -0.00718(11) 0.39276(10) 0.0181(3) Uani d . . . 1 . .
H H25 0.648276 0.036247 0.421181 0.022 Uiso calc U . R 1 . .
C C24 0.65946(13) -0.07834(11) 0.41479(11) 0.0183(3) Uani d . . . 1 . .
C C22 0.53594(14) -0.13222(11) 0.31093(12) 0.0214(4) Uani d . . . 1 . .
C C23 0.61644(13) -0.14124(11) 0.37265(11) 0.0201(4) Uani d . . . 1 . .
H H23 0.642082 -0.190878 0.38598 0.024 Uiso calc U . R 1 . .
H H1W 0.4621(18) 0.0817(13) 0.2049(15) 0.024 Uiso d U . . 1 . .
H H2W 0.3249(17) 0.0286(14) 0.1823(14) 0.024 Uiso d U . . 1 . .
C C30 0.67323(13) 0.33011(10) 0.16829(11) 0.0182(3) Uani d . . . 1 . .
C C31 0.73802(13) 0.30404(10) 0.23365(12) 0.0191(4) Uani d . . . 1 . .
C C32 0.74392(13) 0.34035(10) 0.30130(11) 0.0186(3) Uani d . . . 1 . .
C C33 0.68584(13) 0.40266(10) 0.30241(11) 0.0172(3) Uani d . . . 1 . .
C C34 0.44979(13) 0.46411(10) 0.23146(11) 0.0190(3) Uani d . . . 1 . .
C C35 0.37962(13) 0.45048(11) 0.16383(13) 0.0240(4) Uani d . . . 1 . .
C C36 0.29892(14) 0.40696(12) 0.15836(16) 0.0324(5) Uani d . . . 1 . .
C C37 0.28531(16) 0.37585(13) 0.22312(19) 0.0397(6) Uani d . . . 1 . .
C C38 0.35216(17) 0.38689(13) 0.29176(17) 0.0362(6) Uani d . . . 1 . .
C C39 0.43313(15) 0.42897(11) 0.29463(13) 0.0255(4) Uani d . . . 1 . .
C C40 0.54380(12) 0.56910(10) 0.16681(10) 0.0151(3) Uani d . . . 1 . .
C C41 0.60775(13) 0.57814(10) 0.12424(11) 0.0177(3) Uani d . . . 1 . .
C C42 0.60121(14) 0.63475(12) 0.07020(11) 0.0217(4) Uani d . . . 1 . .
C C43 0.52965(14) 0.68777(11) 0.05672(11) 0.0228(4) Uani d . . . 1 . .
C C44 0.46443(14) 0.68248(11) 0.09729(11) 0.0220(4) Uani d . . . 1 . .
C C45 0.47309(13) 0.62473(10) 0.15059(11) 0.0179(3) Uani d . . . 1 . .
C C46 0.59141(13) 0.56253(10) 0.31301(10) 0.0160(3) Uani d . . . 1 . .
C C47 0.53895(13) 0.59440(11) 0.35783(11) 0.0190(3) Uani d . . . 1 . .
C C48 0.57768(15) 0.64013(11) 0.42090(11) 0.0230(4) Uani d . . . 1 . .
C C49 0.67290(15) 0.65688(11) 0.44232(11) 0.0220(4) Uani d . . . 1 . .
C C50 0.72783(13) 0.62872(10) 0.39893(11) 0.0184(3) Uani d . . . 1 . .
C C51 0.68608(13) 0.58467(10) 0.33581(11) 0.0168(3) Uani d . . . 1 . .

loop_
_atom_site_aniso_label
_atom_site_aniso_U_11
_atom_site_aniso_U_22
_atom_site_aniso_U_33
_atom_site_aniso_U_12
_atom_site_aniso_U_13
_atom_site_aniso_U_23
W1 0.01946(4) 0.02012(4) 0.01548(4) 0.00141(3) 0.00321(3) -0.00152(3)
F1 0.0252(6) 0.0208(6) 0.0168(5) 0.0017(4) 0.0012(4) -0.0034(4)
B1 0.0138(8) 0.0126(8) 0.0170(9) 0.0008(6) 0.0050(7) -0.0005(7)
Zr1 0.01586(8) 0.01097(7) 0.01599(8) -0.00186(6) 0.00781(6) -0.00177(6)
N1 0.0193(7) 0.0137(7) 0.0185(7) -0.0004(6) 0.0068(6) -0.0008(6)
C1 0.0210(8) 0.0147(8) 0.0216(9) 0.0020(6) 0.0092(7) -0.0006(7)
C2 0.0193(9) 0.0255(10) 0.0286(10) 0.0040(7) 0.0083(8) 0.0003(8)
F2 0.0377(7) 0.0201(6) 0.0249(6) 0.0009(5) 0.0130(5) -0.0096(5)
F3 0.0242(6) 0.0153(5) 0.0407(7) 0.0065(4) 0.0132(5) -0.0030(5)
C3 0.0225(10) 0.0339(11) 0.0287(11) 0.0067(8) 0.0021(8) 0.0032(9)
F4 0.0272(6) 0.0228(6) 0.0290(6) 0.0091(5) -0.0035(5) -0.0003(5)
C4 0.0295(10) 0.0299(11) 0.0244(10) 0.0086(8) 0.0062(8) 0.0062(8)
F5 0.0312(6) 0.0207(5) 0.0158(5) 0.0080(5) 0.0013(5) -0.0031(4)
C5 0.0281(10) 0.0181(9) 0.0234(9) 0.0039(7) 0.0097(8) 0.0044(7)
C6 0.0455(13) 0.0355(12) 0.0207(10) 0.0157(10) 0.0076(9) -0.0085(9)
F6 0.0225(6) 0.0289(6) 0.0287(6) -0.0033(5) -0.0007(5) -0.0057(5)
F11 0.0209(5) 0.0219(6) 0.0283(6) 0.0017(4) 0.0131(5) 0.0006(5)
F7 0.0185(6) 0.0348(8) 0.0744(11) -0.0061(5) 0.0010(7) -0.0192(8)
C7 0.0577(16) 0.0259(11) 0.0256(11) 0.0036(10) 0.0065(10) -0.0098(9)
F16 0.0189(5) 0.0295(6) 0.0296(6) 0.0046(4) 0.0093(5) -0.0076(5)
F8 0.0290(7) 0.0332(8) 0.1279(17) -0.0117(6) 0.0388(9) -0.0033(9)
C8 0.0445(13) 0.0328(12) 0.0259(11) -0.0003(10) -0.0031(10) -0.0116(9)
F14 0.0278(6) 0.0214(6) 0.0356(7) 0.0083(5) -0.0018(5) 0.0065(5)
F9 0.0563(10) 0.0406(9) 0.0829(13) 0.0001(7) 0.0493(10) 0.0225(8)
C9 0.0440(13) 0.0396(13) 0.0152(9) 0.0064(10) 0.0042(9) -0.0054(9)
F12 0.0327(7) 0.0377(7) 0.0251(6) -0.0082(5) 0.0146(5) 0.0036(5)
F18 0.0402(7) 0.0270(6) 0.0226(6) -0.0023(5) 0.0032(5) -0.0119(5)
F10 0.0383(7) 0.0282(6) 0.0337(7) 0.0037(5) 0.0176(6) 0.0114(5)
F17 0.0364(7) 0.0399(8) 0.0325(7) 0.0047(6) 0.0153(6) -0.0184(6)
C10 0.0372(12) 0.0460(14) 0.0221(10) 0.0078(10) 0.0132(9) -0.0080(9)
C16 0.0205(9) 0.0182(9) 0.0293(10) -0.0050(7) 0.0137(8) 0.0001(7)
C12 0.0340(11) 0.0219(9) 0.0303(10) 0.0011(8) 0.0223(9) 0.0068(8)
C13 0.0295(10) 0.0378(12) 0.0193(9) 0.0008(9) 0.0133(8) 0.0023(8)
F13 0.0391(7) 0.0300(7) 0.0268(6) -0.0057(5) 0.0005(5) 0.0145(5)
C14 0.0333(11) 0.0259(10) 0.0255(10) -0.0043(8) 0.0195(9) -0.0082(8)
C15 0.0250(9) 0.0228(9) 0.0279(10) 0.0004(7) 0.0187(8) 0.0002(8)
F15 0.0197(5) 0.0212(6) 0.0306(6) 0.0056(4) 0.0100(5) 0.0021(5)
C18 0.0212(9) 0.0200(9) 0.0292(10) -0.0084(7) 0.0048(8) -0.0046(8)
C19 0.0249(9) 0.0153(8) 0.0325(11) -0.0071(7) 0.0104(8) -0.0062(7)
F19 0.0232(6) 0.0209(6) 0.0292(6) -0.0067(4) 0.0027(5) -0.0021(5)
C11 0.0253(10) 0.0231(10) 0.0281(10) -0.0064(7) 0.0174(8) -0.0018(7)
C17 0.0166(8) 0.0187(9) 0.0321(10) -0.0051(7) 0.0090(7) -0.0016(8)
C20 0.0233(9) 0.0132(8) 0.0322(10) -0.0058(7) 0.0114(8) -0.0005(7)
F20 0.0214(5) 0.0238(6) 0.0251(6) -0.0050(4) 0.0119(5) -0.0061(5)
C21 0.0176(8) 0.0175(8) 0.0214(9) 0.0003(7) 0.0045(7) -0.0031(7)
C26 0.0249(10) 0.0202(10) 0.0554(15) 0.0020(8) 0.0016(10) -0.0138(10)
C29 0.0170(8) 0.0141(8) 0.0177(8) -0.0021(6) 0.0051(6) -0.0012(6)
C28 0.0136(7) 0.0129(7) 0.0186(8) -0.0009(6) 0.0055(6) -0.0024(6)
C27 0.0205(9) 0.0312(11) 0.0175(9) 0.0026(7) 0.0047(7) 0.0021(7)
C25 0.0195(8) 0.0182(8) 0.0179(8) -0.0019(7) 0.0072(7) -0.0025(7)
C24 0.0173(8) 0.0234(9) 0.0164(8) 0.0012(7) 0.0084(7) 0.0023(7)
C22 0.0199(9) 0.0161(9) 0.0288(10) 0.0001(7) 0.0080(8) -0.0030(7)
C23 0.0199(8) 0.0156(8) 0.0267(10) 0.0018(7) 0.0098(7) 0.0023(7)
C30 0.0208(8) 0.0143(8) 0.0222(9) -0.0032(7) 0.0106(7) -0.0050(7)
C31 0.0165(8) 0.0116(8) 0.0321(10) 0.0007(6) 0.0113(7) -0.0023(7)
C32 0.0149(8) 0.0155(8) 0.0231(9) 0.0014(6) 0.0019(7) 0.0007(7)
C33 0.0181(8) 0.0144(8) 0.0191(8) -0.0002(6) 0.0053(7) -0.0032(6)
C34 0.0160(8) 0.0119(8) 0.0312(10) 0.0024(6) 0.0102(7) -0.0007(7)
C35 0.0169(8) 0.0146(8) 0.0409(12) 0.0007(7) 0.0087(8) -0.0049(8)
C36 0.0149(9) 0.0182(9) 0.0615(16) 0.0001(7) 0.0065(9) -0.0103(10)
C37 0.0207(10) 0.0186(10) 0.086(2) -0.0031(8) 0.0261(12) -0.0031(11)
C38 0.0353(12) 0.0203(10) 0.0651(17) 0.0029(9) 0.0340(12) 0.0093(10)
C39 0.0253(10) 0.0161(9) 0.0402(12) 0.0034(7) 0.0176(9) 0.0045(8)
C40 0.0152(8) 0.0127(7) 0.0163(8) -0.0020(6) 0.0028(6) -0.0022(6)
C41 0.0177(8) 0.0163(8) 0.0183(8) -0.0015(6) 0.0040(7) -0.0028(6)
C42 0.0227(9) 0.0247(10) 0.0173(9) -0.0072(7) 0.0050(7) -0.0010(7)
C43 0.0280(10) 0.0194(9) 0.0160(8) -0.0065(7) -0.0016(7) 0.0043(7)
C44 0.0214(9) 0.0167(8) 0.0221(9) 0.0013(7) -0.0032(7) 0.0006(7)
C45 0.0174(8) 0.0165(8) 0.0187(8) -0.0004(6) 0.0033(7) -0.0021(7)
C46 0.0204(8) 0.0116(7) 0.0165(8) 0.0020(6) 0.0060(7) 0.0007(6)
C47 0.0197(9) 0.0166(8) 0.0209(9) 0.0038(7) 0.0062(7) 0.0003(7)
C48 0.0295(10) 0.0200(9) 0.0209(9) 0.0058(7) 0.0094(8) -0.0040(7)
C49 0.0317(10) 0.0144(8) 0.0173(9) 0.0006(7) 0.0028(7) -0.0029(7)
C50 0.0213(9) 0.0126(8) 0.0196(9) -0.0020(6) 0.0031(7) 0.0026(6)
C51 0.0222(9) 0.0125(8) 0.0176(8) 0.0005(6) 0.0088(7) 0.0008(6)

loop_
_atom_type_symbol
_atom_type_description
_atom_type_scat_dispersion_real
_atom_type_scat_dispersion_imag
_atom_type_scat_source
C C 0.0033 0.0016 'International Tables Vol C Tables 4.2.6.8 and 6.1.1.4'
H H 0.0000 0.0000 'International Tables Vol C Tables 4.2.6.8 and 6.1.1.4'
B B 0.0013 0.0007 'International Tables Vol C Tables 4.2.6.8 and 6.1.1.4'
F F 0.0171 0.0103 'International Tables Vol C Tables 4.2.6.8 and 6.1.1.4'
N N 0.0061 0.0033 'International Tables Vol C Tables 4.2.6.8 and 6.1.1.4'
W W -0.8490 6.8722 'International Tables Vol C Tables 4.2.6.8 and 6.1.1.4'
Zr Zr -2.9673 0.5597 'International Tables Vol C Tables 4.2.6.8 and 6.1.1.4'

loop_
_geom_angle_atom_site_label_1
_geom_angle_atom_site_label_2
_geom_angle_atom_site_label_3
_geom_angle_site_symmetry_1
_geom_angle_site_symmetry_3
_geom_angle
_geom_angle_publ_flag
Zr1 W1 H1W . . 32.4(9) ?
Zr1 W1 H2W . . 71.7(9) ?
C1 W1 Zr1 . . 43.30(5) ?
C1 W1 C2 . . 36.69(7) ?
C1 W1 C3 . . 61.63(7) ?
C1 W1 C4 . . 62.73(7) ?
C1 W1 C6 . . 144.24(8) ?
C1 W1 C7 . . 158.37(8) ?
C1 W1 C8 . . 156.34(8) ?
C1 W1 C10 . . 135.46(8) ?
C1 W1 H1W . . 71.6(8) ?
C1 W1 H2W . . 88.9(9) ?
C2 W1 Zr1 . . 69.38(5) ?
C2 W1 C3 . . 35.14(7) ?
C2 W1 C6 . . 162.48(8) ?
C2 W1 C7 . . 134.44(9) ?
C2 W1 H1W . . 101.7(9) ?
C2 W1 H2W . . 71.9(9) ?
C3 W1 Zr1 . . 102.40(6) ?
C3 W1 C7 . . 124.25(9) ?
C3 W1 H1W . . 133.2(8) ?
C3 W1 H2W . . 93.2(9) ?
C4 W1 Zr1 . . 103.99(6) ?
C4 W1 C2 . . 59.60(8) ?
C4 W1 C3 . . 36.15(8) ?
C4 W1 C6 . . 137.63(8) ?
C4 W1 C7 . . 135.88(8) ?
C4 W1 C8 . . 100.57(9) ?
C4 W1 H1W . . 121.0(8) ?
C4 W1 H2W . . 128.5(9) ?
C5 W1 Zr1 . . 70.45(5) ?
C5 W1 C1 . . 38.32(7) ?
C5 W1 C2 . . 60.57(7) ?
C5 W1 C3 . . 60.91(8) ?
C5 W1 C4 . . 36.87(8) ?
C5 W1 C6 . . 133.39(9) ?
C5 W1 C7 . . 162.63(8) ?
C5 W1 C8 . . 134.34(8) ?
C5 W1 C9 . . 104.26(8) ?
C5 W1 C10 . . 103.66(9) ?
C5 W1 H1W . . 84.2(8) ?
C5 W1 H2W . . 126.8(9) ?
C6 W1 Zr1 . . 103.27(6) ?
C6 W1 C3 . . 153.97(8) ?
C6 W1 C7 . . 34.85(9) ?
C6 W1 H1W . . 72.9(8) ?
C6 W1 H2W . . 90.8(9) ?
C7 W1 Zr1 . . 120.13(6) ?
C7 W1 H1W . . 98.6(8) ?
C7 W1 H2W . . 70.5(9) ?
C8 W1 Zr1 . . 155.07(7) ?
C8 W1 C2 . . 121.31(9) ?
C8 W1 C3 . . 94.88(9) ?
C8 W1 C6 . . 59.40(9) ?
C8 W1 C7 . . 35.47(9) ?
C8 W1 H1W . . 131.6(8) ?
C8 W1 H2W . . 89.7(9) ?
C9 W1 Zr1 . . 152.54(7) ?
C9 W1 C1 . . 141.89(8) ?
C9 W1 C2 . . 132.80(8) ?
C9 W1 C3 . . 97.67(8) ?
C9 W1 C4 . . 81.63(9) ?
C9 W1 C6 . . 59.88(8) ?
C9 W1 C7 . . 59.70(9) ?
C9 W1 C8 . . 36.82(10) ?
C9 W1 C10 . . 36.76(9) ?
C9 W1 H1W . . 122.0(9) ?
C9 W1 H2W . . 125.9(9) ?
C10 W1 Zr1 . . 116.73(6) ?
C10 W1 C2 . . 161.39(9) ?
C10 W1 C3 . . 130.34(8) ?
C10 W1 C4 . . 101.96(9) ?
C10 W1 C6 . . 36.13(9) ?
C10 W1 C7 . . 59.78(10) ?
C10 W1 C8 . . 61.20(10) ?
C10 W1 H1W . . 85.3(9) ?
C10 W1 H2W . . 126.4(9) ?
H1W W1 H2W . . 83.3(12) ?
C28 B1 C34 . . 101.52(13) ?
C28 B1 C40 . . 114.44(14) ?
C40 B1 C34 . . 112.84(14) ?
C46 B1 C28 . . 111.93(14) ?
C46 B1 C34 . . 114.76(15) ?
C46 B1 C40 . . 101.89(13) ?
N1 Zr1 C16 . . 97.48(6) ?
N1 Zr1 C12 . . 68.80(6) ?
N1 Zr1 C13 . . 82.97(6) ?
N1 Zr1 C14 . . 115.47(6) ?
N1 Zr1 C15 . . 121.20(6) ?
N1 Zr1 C18 . . 87.98(6) ?
N1 Zr1 C19 . . 120.74(6) ?
N1 Zr1 C11 . . 91.29(6) ?
N1 Zr1 C17 . . 74.78(6) ?
N1 Zr1 C20 . . 127.78(6) ?
N1 Zr1 H1W . . 71.3(7) ?
C1 Zr1 N1 . . 130.72(6) ?
C1 Zr1 C16 . . 84.39(7) ?
C1 Zr1 C12 . . 115.71(7) ?
C1 Zr1 C13 . . 128.54(7) ?
C1 Zr1 C14 . . 100.62(7) ?
C1 Zr1 C15 . . 74.69(7) ?
C1 Zr1 C18 . . 128.42(7) ?
C1 Zr1 C19 . . 100.04(7) ?
C1 Zr1 C11 . . 83.89(7) ?
C1 Zr1 C17 . . 116.52(7) ?
C1 Zr1 C20 . . 74.36(7) ?
C1 Zr1 H1W . . 63.4(7) ?
C16 Zr1 C12 . . 159.85(7) ?
C16 Zr1 C11 . . 168.19(7) ?
C16 Zr1 C17 . . 32.23(6) ?
C16 Zr1 H1W . . 69.5(7) ?
C12 Zr1 H1W . . 116.8(7) ?
C13 Zr1 C16 . . 135.13(7) ?
C13 Zr1 C12 . . 32.24(7) ?
C13 Zr1 C14 . . 32.67(7) ?
C13 Zr1 C15 . . 53.85(7) ?
C13 Zr1 C18 . . 81.39(7) ?
C13 Zr1 C11 . . 53.71(7) ?
C13 Zr1 C17 . . 108.74(7) ?
C13 Zr1 C20 . . 118.79(7) ?
C13 Zr1 H1W . . 147.5(6) ?
C14 Zr1 C16 . . 127.68(7) ?
C14 Zr1 C12 . . 53.31(7) ?
C14 Zr1 C15 . . 32.27(7) ?
C14 Zr1 C18 . . 86.36(7) ?
C14 Zr1 C11 . . 53.64(7) ?
C14 Zr1 C17 . . 118.84(7) ?
C14 Zr1 H1W . . 157.3(7) ?
C15 Zr1 C16 . . 140.95(6) ?
C15 Zr1 C12 . . 53.23(7) ?
C15 Zr1 C11 . . 32.53(6) ?
C15 Zr1 C17 . . 149.34(7) ?
C15 Zr1 H1W . . 125.1(7) ?
C18 Zr1 C16 . . 53.90(7) ?
C18 Zr1 C12 . . 109.23(7) ?
C18 Zr1 C15 . . 117.50(7) ?
C18 Zr1 C11 . . 134.77(7) ?
C18 Zr1 C17 . . 32.47(7) ?
C18 Zr1 H1W . . 116.1(7) ?
C19 Zr1 C16 . . 53.93(7) ?
C19 Zr1 C12 . . 119.46(7) ?
C19 Zr1 C13 . . 87.24(7) ?
C19 Zr1 C14 . . 74.09(7) ?
C19 Zr1 C15 . . 97.31(7) ?
C19 Zr1 C18 . . 32.77(7) ?
C19 Zr1 C11 . . 127.14(7) ?
C19 Zr1 C17 . . 53.81(6) ?
C19 Zr1 C20 . . 32.49(7) ?
C19 Zr1 H1W . . 122.7(7) ?
C11 Zr1 C12 . . 31.95(7) ?
C11 Zr1 H1W . . 106.3(7) ?
C17 Zr1 C12 . . 127.62(7) ?
C17 Zr1 C11 . . 159.56(7) ?
C17 Zr1 H1W . . 83.7(7) ?
C20 Zr1 C16 . . 32.68(6) ?
C20 Zr1 C12 . . 150.15(7) ?
C20 Zr1 C14 . . 98.19(7) ?
C20 Zr1 C15 . . 108.75(6) ?
C20 Zr1 C18 . . 54.08(7) ?
C20 Zr1 C11 . . 140.59(6) ?
C20 Zr1 C17 . . 53.75(6) ?
C20 Zr1 H1W . . 92.9(7) ?
C21 N1 Zr1 . . 122.30(12) ?
C25 N1 Zr1 . . 119.88(12) ?
C25 N1 C21 . . 117.14(16) ?
W1 C1 Zr1 . . 94.83(7) ?
C2 C1 W1 . . 74.86(11) ?
C2 C1 Zr1 . . 124.44(14) ?
C2 C1 C5 . . 104.37(17) ?
C5 C1 W1 . . 70.01(11) ?
C5 C1 Zr1 . . 123.31(13) ?
W1 C2 H2 . . 124.5 ?
C1 C2 W1 . . 68.45(10) ?
C1 C2 H2 . . 124.5 ?
C3 C2 W1 . . 72.67(12) ?
C3 C2 C1 . . 110.91(18) ?
C3 C2 H2 . . 124.5 ?
W1 C3 H3 . . 126.3 ?
C2 C3 W1 . . 72.19(12) ?
C2 C3 H3 . . 126.3 ?
C2 C3 C4 . . 107.29(19) ?
C4 C3 W1 . . 69.38(12) ?
C4 C3 H3 . . 126.3 ?
W1 C4 H4 . . 125.7 ?
C3 C4 W1 . . 74.47(13) ?
C3 C4 H4 . . 125.7 ?
C5 C4 W1 . . 69.77(11) ?
C5 C4 C3 . . 108.40(18) ?
C5 C4 H4 . . 125.7 ?
W1 C5 H5 . . 125.4 ?
C1 C5 W1 . . 71.66(11) ?
C1 C5 H5 . . 125.4 ?
C4 C5 W1 . . 73.35(12) ?
C4 C5 C1 . . 108.89(18) ?
C4 C5 H5 . . 125.4 ?
W1 C6 H6 . . 125.5 ?
C7 C6 W1 . . 73.40(13) ?
C7 C6 H6 . . 125.5 ?
C7 C6 C10 . . 108.9(2) ?
C10 C6 W1 . . 69.32(12) ?
C10 C6 H6 . . 125.5 ?
W1 C7 H7 . . 125.8 ?
C6 C7 W1 . . 71.76(13) ?
C6 C7 H7 . . 125.8 ?
C6 C7 C8 . . 108.4(2) ?
C8 C7 W1 . . 69.33(13) ?
C8 C7 H7 . . 125.8 ?
W1 C8 H8 . . 126.1 ?
C7 C8 W1 . . 75.20(13) ?
C7 C8 H8 . . 126.1 ?
C7 C8 C9 . . 107.4(2) ?
C9 C8 W1 . . 70.17(12) ?
C9 C8 H8 . . 126.1 ?
W1 C9 H9 . . 125.6 ?
C8 C9 W1 . . 73.01(13) ?
C8 C9 H9 . . 125.6 ?
C10 C9 W1 . . 72.52(12) ?
C10 C9 C8 . . 108.6(2) ?
C10 C9 H9 . . 125.6 ?
W1 C10 H10 . . 126.4 ?
C6 C10 W1 . . 74.56(13) ?
C6 C10 H10 . . 126.4 ?
C9 C10 W1 . . 70.72(13) ?
C9 C10 C6 . . 106.7(2) ?
C9 C10 H10 . . 126.4 ?
Zr1 C16 H16 . . 125.7 ?
C17 C16 Zr1 . . 74.26(11) ?
C17 C16 H16 . . 125.7 ?
C17 C16 C20 . . 107.85(18) ?
C20 C16 Zr1 . . 73.04(10) ?
C20 C16 H16 . . 125.7 ?
Zr1 C12 H12 . . 125.5 ?
C13 C12 Zr1 . . 72.17(11) ?
C13 C12 H12 . . 125.5 ?
C11 C12 Zr1 . . 73.60(11) ?
C11 C12 H12 . . 125.5 ?
C11 C12 C13 . . 108.69(19) ?
Zr1 C13 H13 . . 125.7 ?
C12 C13 Zr1 . . 75.58(11) ?
C12 C13 H13 . . 125.7 ?
C12 C13 C14 . . 107.50(19) ?
C14 C13 Zr1 . . 73.86(11) ?
C14 C13 H13 . . 125.7 ?
Zr1 C14 H14 . . 125.5 ?
C13 C14 Zr1 . . 73.47(11) ?
C13 C14 H14 . . 125.5 ?
C15 C14 Zr1 . . 74.34(11) ?
C15 C14 C13 . . 108.28(19) ?
C15 C14 H14 . . 125.5 ?
Zr1 C15 H15 . . 125.7 ?
C14 C15 Zr1 . . 73.39(11) ?
C14 C15 H15 . . 125.7 ?
C14 C15 C11 . . 107.99(19) ?
C11 C15 Zr1 . . 74.35(11) ?
C11 C15 H15 . . 125.7 ?
Zr1 C18 H18 . . 125.8 ?
C19 C18 Zr1 . . 73.26(11) ?
C19 C18 H18 . . 125.8 ?
C17 C18 Zr1 . . 74.61(11) ?
C17 C18 H18 . . 125.8 ?
C17 C18 C19 . . 107.55(19) ?
Zr1 C19 H19 . . 125.5 ?
C18 C19 Zr1 . . 73.97(11) ?
C18 C19 H19 . . 125.5 ?
C20 C19 Zr1 . . 73.96(11) ?
C20 C19 C18 . . 108.25(18) ?
C20 C19 H19 . . 125.5 ?
Zr1 C11 H11 . . 125.9 ?
C12 C11 Zr1 . . 74.44(11) ?
C12 C11 C15 . . 107.48(19) ?
C12 C11 H11 . . 125.9 ?
C15 C11 Zr1 . . 73.12(10) ?
C15 C11 H11 . . 125.9 ?
Zr1 C17 H17 . . 125.6 ?
C16 C17 Zr1 . . 73.51(10) ?
C16 C17 C18 . . 108.36(18) ?
C16 C17 H17 . . 125.6 ?
C18 C17 Zr1 . . 72.92(11) ?
C18 C17 H17 . . 125.6 ?
Zr1 C20 H20 . . 125.6 ?
C16 C20 Zr1 . . 74.28(10) ?
C16 C20 H20 . . 125.6 ?
C19 C20 Zr1 . . 73.55(11) ?
C19 C20 C16 . . 107.99(18) ?
C19 C20 H20 . . 125.6 ?
N1 C21 H21 . . 118.2 ?
N1 C21 C22 . . 123.52(17) ?
C22 C21 H21 . . 118.2 ?
H02A C26 H02B . . 109.5 ?
H02A C26 H02C . . 109.5 ?
H02B C26 H02C . . 109.5 ?
C22 C26 H02A . . 109.5 ?
C22 C26 H02B . . 109.5 ?
C22 C26 H02C . . 109.5 ?
F1 C29 C28 . . 119.65(16) ?
F1 C29 C30 . . 115.76(16) ?
C30 C29 C28 . . 124.59(17) ?
C29 C28 B1 . . 121.35(16) ?
C33 C28 B1 . . 125.60(16) ?
C33 C28 C29 . . 112.86(16) ?
H01E C27 H01G . . 109.5 ?
H01E C27 H01I . . 109.5 ?
H01G C27 H01I . . 109.5 ?
C24 C27 H01E . . 109.5 ?
C24 C27 H01G . . 109.5 ?
C24 C27 H01I . . 109.5 ?
N1 C25 H25 . . 118.0 ?
N1 C25 C24 . . 124.04(17) ?
C24 C25 H25 . . 118.0 ?
C25 C24 C27 . . 120.21(17) ?
C25 C24 C23 . . 117.34(17) ?
C23 C24 C27 . . 122.45(17) ?
C21 C22 C26 . . 121.18(19) ?
C21 C22 C23 . . 117.36(17) ?
C23 C22 C26 . . 121.46(18) ?
C24 C23 C22 . . 120.59(17) ?
C24 C23 H23 . . 119.7 ?
C22 C23 H23 . . 119.7 ?
F2 C30 C29 . . 120.66(17) ?
F2 C30 C31 . . 119.65(16) ?
C31 C30 C29 . . 119.67(17) ?
F3 C31 C30 . . 120.76(17) ?
F3 C31 C32 . . 120.48(17) ?
C32 C31 C30 . . 118.70(17) ?
F4 C32 C31 . . 119.63(16) ?
F4 C32 C33 . . 120.62(17) ?
C31 C32 C33 . . 119.72(17) ?
F5 C33 C28 . . 121.07(16) ?
F5 C33 C32 . . 114.64(16) ?
C32 C33 C28 . . 124.29(17) ?
C35 C34 B1 . . 124.44(17) ?
C35 C34 C39 . . 113.68(18) ?
C39 C34 B1 . . 121.39(17) ?
F6 C35 C34 . . 121.10(17) ?
F6 C35 C36 . . 114.7(2) ?
C34 C35 C36 . . 124.2(2) ?
F7 C36 C35 . . 120.8(2) ?
F7 C36 C37 . . 119.9(2) ?
C37 C36 C35 . . 119.3(2) ?
F8 C37 C36 . . 120.5(3) ?
F8 C37 C38 . . 120.0(3) ?
C36 C37 C38 . . 119.5(2) ?
F9 C38 C37 . . 120.4(2) ?
F9 C38 C39 . . 120.0(3) ?
C37 C38 C39 . . 119.6(2) ?
F10 C39 C34 . . 120.03(18) ?
F10 C39 C38 . . 116.2(2) ?
C38 C39 C34 . . 123.8(2) ?
C41 C40 B1 . . 127.01(16) ?
C41 C40 C45 . . 112.73(16) ?
C45 C40 B1 . . 119.90(16) ?
F11 C41 C40 . . 120.64(16) ?
F11 C41 C42 . . 115.21(17) ?
C42 C41 C40 . . 124.15(18) ?
F12 C42 C41 . . 120.24(18) ?
F12 C42 C43 . . 119.48(18) ?
C43 C42 C41 . . 120.27(18) ?
F13 C43 C42 . . 120.59(19) ?
F13 C43 C44 . . 120.87(19) ?
C42 C43 C44 . . 118.54(17) ?
F14 C44 C43 . . 120.12(18) ?
F14 C44 C45 . . 120.42(18) ?
C43 C44 C45 . . 119.46(18) ?
F15 C45 C40 . . 119.20(16) ?
F15 C45 C44 . . 115.97(16) ?
C44 C45 C40 . . 124.83(18) ?
C47 C46 B1 . . 127.04(16) ?
C51 C46 B1 . . 119.93(15) ?
C51 C46 C47 . . 112.95(17) ?
F16 C47 C46 . . 121.05(17) ?
F16 C47 C48 . . 115.25(17) ?
C48 C47 C46 . . 123.69(18) ?
F17 C48 C47 . . 120.19(18) ?
F17 C48 C49 . . 119.59(18) ?
C49 C48 C47 . . 120.22(18) ?
F18 C49 C48 . . 120.73(18) ?
F18 C49 C50 . . 120.59(18) ?
C48 C49 C50 . . 118.68(17) ?
F19 C50 C49 . . 120.15(17) ?
F19 C50 C51 . . 120.64(17) ?
C49 C50 C51 . . 119.19(18) ?
F20 C51 C46 . . 119.52(16) ?
F20 C51 C50 . . 115.33(16) ?
C50 C51 C46 . . 125.12(17) ?

loop_
_geom_bond_atom_site_label_1
_geom_bond_atom_site_label_2
_geom_bond_site_symmetry_2
_geom_bond_distance
_geom_bond_publ_flag
W1 Zr1 . 3.3519(2) ?
W1 C1 . 2.2451(18) ?
W1 C2 . 2.330(2) ?
W1 C3 . 2.336(2) ?
W1 C4 . 2.270(2) ?
W1 C5 . 2.223(2) ?
W1 C6 . 2.334(2) ?
W1 C7 . 2.355(2) ?
W1 C8 . 2.279(2) ?
W1 C9 . 2.242(2) ?
W1 C10 . 2.266(2) ?
W1 H1W . 1.67(3) ?
W1 H2W . 1.57(2) ?
F1 C29 . 1.353(2) ?
B1 C28 . 1.657(3) ?
B1 C34 . 1.659(3) ?
B1 C40 . 1.657(3) ?
B1 C46 . 1.650(3) ?
Zr1 N1 . 2.4410(15) ?
Zr1 C1 . 2.3069(19) ?
Zr1 C16 . 2.5288(18) ?
Zr1 C12 . 2.5542(19) ?
Zr1 C13 . 2.511(2) ?
Zr1 C14 . 2.5155(19) ?
Zr1 C15 . 2.5276(18) ?
Zr1 C18 . 2.5167(19) ?
Zr1 C19 . 2.5077(19) ?
Zr1 C11 . 2.5435(19) ?
Zr1 C17 . 2.5384(18) ?
Zr1 C20 . 2.5129(18) ?
Zr1 H1W . 2.14(3) ?
N1 C21 . 1.351(2) ?
N1 C25 . 1.347(2) ?
C1 C2 . 1.442(3) ?
C1 C5 . 1.467(3) ?
C2 H2 . 1.0 ?
C2 C3 . 1.409(3) ?
F2 C30 . 1.344(2) ?
F3 C31 . 1.341(2) ?
C3 H3 . 1.0 ?
C3 C4 . 1.430(3) ?
F4 C32 . 1.349(2) ?
C4 H4 . 1.0 ?
C4 C5 . 1.421(3) ?
F5 C33 . 1.352(2) ?
C5 H5 . 1.0 ?
C6 H6 . 1.0 ?
C6 C7 . 1.404(4) ?
C6 C10 . 1.428(4) ?
F6 C35 . 1.344(3) ?
F11 C41 . 1.354(2) ?
F7 C36 . 1.347(3) ?
C7 H7 . 1.0 ?
C7 C8 . 1.414(3) ?
F16 C47 . 1.348(2) ?
F8 C37 . 1.345(2) ?
C8 H8 . 1.0 ?
C8 C9 . 1.428(4) ?
F14 C44 . 1.346(2) ?
F9 C38 . 1.349(3) ?
C9 H9 . 1.0 ?
C9 C10 . 1.422(3) ?
F12 C42 . 1.349(2) ?
F18 C49 . 1.344(2) ?
F10 C39 . 1.348(3) ?
F17 C48 . 1.348(2) ?
C10 H10 . 1.0 ?
C16 H16 . 1.0 ?
C16 C17 . 1.407(3) ?
C16 C20 . 1.419(3) ?
C12 H12 . 1.0 ?
C12 C13 . 1.407(3) ?
C12 C11 . 1.403(3) ?
C13 H13 . 1.0 ?
C13 C14 . 1.414(3) ?
F13 C43 . 1.343(2) ?
C14 H14 . 1.0 ?
C14 C15 . 1.401(3) ?
C15 H15 . 1.0 ?
C15 C11 . 1.420(3) ?
F15 C45 . 1.354(2) ?
C18 H18 . 1.0 ?
C18 C19 . 1.417(3) ?
C18 C17 . 1.414(3) ?
C19 H19 . 1.0 ?
C19 C20 . 1.405(3) ?
F19 C50 . 1.342(2) ?
C11 H11 . 1.0 ?
C17 H17 . 1.0 ?
C20 H20 . 1.0 ?
F20 C51 . 1.356(2) ?
C21 H21 . 0.95 ?
C21 C22 . 1.392(3) ?
C26 H02A . 0.98 ?
C26 H02B . 0.98 ?
C26 H02C . 0.98 ?
C26 C22 . 1.507(3) ?
C29 C28 . 1.394(2) ?
C29 C30 . 1.379(2) ?
C28 C33 . 1.390(3) ?
C27 H01E . 0.98 ?
C27 H01G . 0.98 ?
C27 H01I . 0.98 ?
C27 C24 . 1.503(3) ?
C25 H25 . 0.95 ?
C25 C24 . 1.387(3) ?
C24 C23 . 1.388(3) ?
C22 C23 . 1.394(3) ?
C23 H23 . 0.95 ?
C30 C31 . 1.378(3) ?
C31 C32 . 1.372(3) ?
C32 C33 . 1.389(2) ?
C34 C35 . 1.388(3) ?
C34 C39 . 1.392(3) ?
C35 C36 . 1.392(3) ?
C36 C37 . 1.371(4) ?
C37 C38 . 1.371(4) ?
C38 C39 . 1.391(3) ?
C40 C41 . 1.394(3) ?
C40 C45 . 1.394(2) ?
C41 C42 . 1.383(3) ?
C42 C43 . 1.373(3) ?
C43 C44 . 1.377(3) ?
C44 C45 . 1.384(3) ?
C46 C47 . 1.395(3) ?
C46 C51 . 1.393(3) ?
C47 C48 . 1.386(3) ?
C48 C49 . 1.377(3) ?
C49 C50 . 1.378(3) ?
C50 C51 . 1.379(3) ?
